data_7236215
loop_
_publ_author_name
'Panja, Sumit Kumar'
'Dwivedi, Nidhi'
'Saha, Satyen'

_publ_section_title
;
 Highly stable naphthalene core based novel cleft-shaped strain molecule:
 influence of intermolecular H-bonding architectures
;
_journal_issue 64
_journal_name_full 'RSC Advances'
_journal_page_first 59574
_journal_paper_doi 10.1039/C6RA06855C
_journal_volume 6
_journal_year 2016
_chemical_formula_moiety 'C22 H15 N O2'
_chemical_formula_sum 'C22 H15 N O2'
_chemical_formula_weight 325.35
_chemical_melting_point 517.6
_space_group_IT_number 14
_space_group_name_Hall '-P 2ybc'
_space_group_name_H-M_alt 'P 1 21/c 1'
_symmetry_cell_setting monoclinic
_symmetry_space_group_name_H-M 'P 1 21/c 1'
_atom_sites_solution_hydrogens geom
_atom_sites_solution_primary direct
_atom_sites_solution_secondary difmap
_audit_creation_method SHELXL-97
_audit_update_record
;
2012-11-09 deposited with the CCDC.
2016-06-06 downloaded from the CCDC.
;
_cell_angle_alpha 90.000(5)
_cell_angle_beta 105.001(5)
_cell_angle_gamma 90.000(5)
_cell_formula_units_Z 4
_cell_length_a 9.795(5)
_cell_length_b 22.599(5)
_cell_length_c 7.252(5)
_cell_measurement_reflns_used 2078
_cell_measurement_temperature 293(2)
_cell_measurement_theta_max 1.00000
_cell_measurement_theta_min 0.95447
_cell_volume 1550.6(14)
_computing_structure_refinement 'SHELXL-97 (Sheldrick, 1997)'
_diffrn_ambient_temperature 293(2)
_diffrn_detector_area_resol_mean 16.0938
_diffrn_measured_fraction_theta_full 0.999
_diffrn_measured_fraction_theta_max 0.856
_diffrn_measurement_device_type 'Xcalibur, Eos'
_diffrn_measurement_method '\w scans'
_diffrn_radiation_monochromator graphite
_diffrn_radiation_source 'fine-focus sealed tube'
_diffrn_radiation_type MoK\a
_diffrn_radiation_wavelength 0.71073
_diffrn_reflns_av_R_equivalents 0.0192
_diffrn_reflns_av_sigmaI/netI 0.0344
_diffrn_reflns_limit_h_max 13
_diffrn_reflns_limit_h_min -12
_diffrn_reflns_limit_k_max 30
_diffrn_reflns_limit_k_min -15
_diffrn_reflns_limit_l_max 9
_diffrn_reflns_limit_l_min -9
_diffrn_reflns_number 7504
_diffrn_reflns_theta_full 25.00
_diffrn_reflns_theta_max 29.03
_diffrn_reflns_theta_min 3.04
_diffrn_standards_decay_% 0
_diffrn_standards_interval_count 0
_diffrn_standards_interval_time 0
_diffrn_standards_number 0
_exptl_absorpt_coefficient_mu 0.090
_exptl_absorpt_correction_T_max 1
_exptl_absorpt_correction_T_min 0.95447
_exptl_absorpt_correction_type multi-scan
_exptl_absorpt_process_details
;
CrysAlisPro, Agilent Technologies,
Version 1.171.34.49 (release 20-01-2011 CrysAlis171 .NET)
(compiled Jan 20 2011,15:58:25)
Empirical absorption correction using spherical harmonics,
implemented in SCALE3 ABSPACK scaling algorithm.
;
_exptl_crystal_colour white
_exptl_crystal_density_diffrn 1.394
_exptl_crystal_density_method 'not measured'
_exptl_crystal_description rectangular
_exptl_crystal_F_000 680
_exptl_crystal_size_max 0.4
_exptl_crystal_size_mid 0.4
_exptl_crystal_size_min 0.4
_refine_diff_density_max 0.198
_refine_diff_density_min -0.210
_refine_diff_density_rms 0.042
_refine_ls_extinction_method none
_refine_ls_goodness_of_fit_ref 1.020
_refine_ls_hydrogen_treatment riding
_refine_ls_matrix_type full
_refine_ls_number_parameters 230
_refine_ls_number_reflns 3543
_refine_ls_number_restraints 0
_refine_ls_restrained_S_all 1.020
_refine_ls_R_factor_all 0.0654
_refine_ls_R_factor_gt 0.0450
_refine_ls_shift/su_max 0.000
_refine_ls_shift/su_mean 0.000
_refine_ls_structure_factor_coef Fsqd
_refine_ls_weighting_details 'calc w=1/[\s^2^(Fo^2^)+(0.0458P)^2^+0.3831P] where P=(Fo^2^+2Fc^2^)/3'
_refine_ls_weighting_scheme calc
_refine_ls_wR_factor_gt 0.0998
_refine_ls_wR_factor_ref 0.1123
_reflns_number_gt 2652
_reflns_number_total 3543
_reflns_threshold_expression >2sigma(I)
_cod_data_source_file c6ra06855c2.cif
_cod_data_source_block ss-skp-92
_cod_depositor_comments
;
The following automatic conversions were performed:

data item '_chemical_melting_point' value '517.6K' was changed to
'517.6' -- the value should be numeric and without a unit designator.

Automatic conversion script
Id: cif_fix_values 6909 2019-04-08 15:41:33Z antanas 
;
_cod_original_sg_symbol_H-M 'P 21/c'
_cod_database_code 7236215

loop_
_symmetry_equiv_pos_as_xyz
'x, y, z'
'-x, y+1/2, -z+1/2'
'-x, -y, -z'
'x, -y-1/2, z-1/2'

loop_
_atom_site_label
_atom_site_type_symbol
_atom_site_fract_x
_atom_site_fract_y
_atom_site_fract_z
_atom_site_U_iso_or_equiv
_atom_site_adp_type
_atom_site_occupancy
_atom_site_symmetry_multiplicity
_atom_site_calc_flag
_atom_site_refinement_flags
O1 O 1.04065(11) 0.15459(5) 0.17095(14) 0.0322(3) Uani 1 1 d .
C9 C 0.84136(14) 0.06788(6) 0.3378(2) 0.0271(3) Uani 1 1 d .
O2 O 1.07054(11) 0.16946(5) 0.68440(14) 0.0333(3) Uani 1 1 d .
O004 C 1.36367(16) 0.17668(6) 0.5632(2) 0.0281(3) Uani 1 1 d .
C7 C 0.92579(15) 0.11836(6) 0.4105(2) 0.0264(3) Uani 1 1 d .
N1 N 0.98074(14) 0.22040(6) 0.3994(2) 0.0353(3) Uani 1 1 d .
C007 C 1.46486(16) 0.15412(7) 0.4722(2) 0.0325(4) Uani 1 1 d .
C21 C 1.10882(16) 0.20661(7) 0.5430(2) 0.0312(3) Uani 1 1 d .
H008 H 1.1487 0.2436 0.6048 0.037 Uiso 1 1 calc R
C11 C 1.27968(17) 0.13366(7) 0.1865(2) 0.0355(4) Uani 1 1 d .
H009 H 1.2513 0.1199 0.0615 0.043 Uiso 1 1 calc R
C17 C 1.21807(15) 0.17735(6) 0.4607(2) 0.0267(3) Uani 1 1 d .
C16 C 1.41262(18) 0.19804(7) 0.7520(2) 0.0380(4) Uani 1 1 d .
H011 H 1.3479 0.2120 0.8154 0.046 Uiso 1 1 calc R
C14 C 1.65282(19) 0.17712(8) 0.7523(3) 0.0485(5) Uani 1 1 d .
H012 H 1.7485 0.1780 0.8149 0.058 Uiso 1 1 calc R
C10 C 0.81627(16) 0.02468(7) 0.4675(2) 0.0298(3) Uani 1 1 d .
C8 C 0.98629(15) 0.12250(7) 0.6038(2) 0.0275(3) Uani 1 1 d .
C3 C 0.72726(18) -0.02379(7) 0.3971(3) 0.0402(4) Uani 1 1 d .
H015 H 0.7092 -0.0517 0.4820 0.048 Uiso 1 1 calc R
C2 C 0.88001(17) 0.03210(7) 0.6656(2) 0.0350(4) Uani 1 1 d .
H016 H 0.8641 0.0039 0.7511 0.042 Uiso 1 1 calc R
C22 C 0.94021(16) 0.16926(7) 0.2826(2) 0.0308(3) Uani 1 1 d .
H017 H 0.8477 0.1768 0.1941 0.037 Uiso 1 1 calc R
C6 C 0.77820(17) 0.05921(7) 0.1406(2) 0.0355(4) Uani 1 1 d .
H018 H 0.7947 0.0864 0.0526 0.043 Uiso 1 1 calc R
C5 C 0.69351(18) 0.01144(8) 0.0779(3) 0.0433(4) Uani 1 1 d .
H019 H 0.6528 0.0066 -0.0521 0.052 Uiso 1 1 calc R
C4 C 0.66733(19) -0.03025(8) 0.2065(3) 0.0456(4) Uani 1 1 d .
H020 H 0.6090 -0.0625 0.1621 0.055 Uiso 1 1 calc R
C1 C 0.96348(16) 0.07927(7) 0.7328(2) 0.0335(4) Uani 1 1 d .
H021 H 1.0053 0.0831 0.8629 0.040 Uiso 1 1 calc R
C18 C 1.17840(15) 0.15547(6) 0.2774(2) 0.0274(3) Uani 1 1 d .
C15 C 1.5533(2) 0.19852(8) 0.8429(3) 0.0468(5) Uani 1 1 d .
H023 H 1.5832 0.2133 0.9665 0.056 Uiso 1 1 calc R
C12 C 1.41806(18) 0.13292(8) 0.2819(2) 0.0396(4) Uani 1 1 d .
H024 H 1.4839 0.1182 0.2215 0.047 Uiso 1 1 calc R
C13 C 1.60939(18) 0.15493(8) 0.5718(3) 0.0443(4) Uani 1 1 d .
H025 H 1.6761 0.1401 0.5131 0.053 Uiso 1 1 calc R
H50 H 0.989(2) 0.2524(9) 0.338(3) 0.052(6) Uiso 1 1 d .

loop_
_atom_site_aniso_label
_atom_site_aniso_U_11
_atom_site_aniso_U_22
_atom_site_aniso_U_33
_atom_site_aniso_U_23
_atom_site_aniso_U_13
_atom_site_aniso_U_12
O1 0.0320(6) 0.0356(6) 0.0299(5) 0.0021(5) 0.0097(4) -0.0031(5)
C9 0.0235(7) 0.0266(8) 0.0325(8) -0.0010(6) 0.0094(6) 0.0022(6)
O2 0.0351(6) 0.0354(6) 0.0330(6) -0.0086(5) 0.0150(5) -0.0076(5)
O004 0.0321(8) 0.0206(7) 0.0331(8) 0.0005(6) 0.0114(6) -0.0006(6)
C7 0.0244(7) 0.0257(7) 0.0306(8) 0.0022(6) 0.0100(6) 0.0024(6)
N1 0.0343(7) 0.0234(7) 0.0512(9) 0.0032(6) 0.0162(6) 0.0022(6)
C007 0.0317(8) 0.0280(8) 0.0400(9) 0.0026(7) 0.0131(7) 0.0018(6)
C21 0.0319(8) 0.0244(7) 0.0414(9) -0.0072(7) 0.0166(7) -0.0043(6)
C11 0.0418(9) 0.0379(9) 0.0306(8) -0.0045(7) 0.0163(7) -0.0011(7)
C17 0.0302(7) 0.0195(7) 0.0336(8) -0.0017(6) 0.0140(6) -0.0022(6)
C16 0.0405(9) 0.0349(9) 0.0396(9) -0.0067(8) 0.0119(7) -0.0009(7)
C14 0.0336(9) 0.0509(11) 0.0552(11) 0.0033(9) 0.0010(8) 0.0032(8)
C10 0.0289(8) 0.0253(7) 0.0372(8) 0.0005(7) 0.0122(6) 0.0008(6)
C8 0.0258(7) 0.0276(8) 0.0316(8) -0.0039(6) 0.0119(6) -0.0003(6)
C3 0.0400(9) 0.0291(8) 0.0531(11) 0.0025(8) 0.0147(8) -0.0040(7)
C2 0.0387(9) 0.0327(9) 0.0371(9) 0.0081(7) 0.0160(7) -0.0003(7)
C22 0.0262(7) 0.0303(8) 0.0370(8) 0.0039(7) 0.0103(6) 0.0026(6)
C6 0.0338(8) 0.0380(9) 0.0339(8) 0.0007(7) 0.0076(7) 0.0002(7)
C5 0.0380(9) 0.0472(11) 0.0405(10) -0.0082(8) 0.0027(8) -0.0032(8)
C4 0.0391(10) 0.0369(9) 0.0591(11) -0.0105(9) 0.0094(8) -0.0102(8)
C1 0.0339(8) 0.0406(9) 0.0272(8) 0.0017(7) 0.0101(6) 0.0004(7)
C18 0.0302(7) 0.0225(7) 0.0308(8) 0.0029(6) 0.0106(6) -0.0006(6)
C15 0.0470(10) 0.0445(10) 0.0424(10) -0.0048(9) -0.0002(8) -0.0015(8)
C12 0.0393(9) 0.0428(10) 0.0431(10) -0.0033(8) 0.0224(8) 0.0050(7)
C13 0.0333(9) 0.0460(10) 0.0562(11) 0.0037(9) 0.0162(8) 0.0077(8)

loop_
_atom_type_symbol
_atom_type_description
_atom_type_scat_dispersion_real
_atom_type_scat_dispersion_imag
_atom_type_scat_source
C C 0.0033 0.0016 'International Tables Vol C Tables 4.2.6.8 and 6.1.1.4'
H H 0.0000 0.0000 'International Tables Vol C Tables 4.2.6.8 and 6.1.1.4'
O O 0.0106 0.0060 'International Tables Vol C Tables 4.2.6.8 and 6.1.1.4'
S S 0.1246 0.1234 'International Tables Vol C Tables 4.2.6.8 and 6.1.1.4'
N N 0.0061 0.0033 'International Tables Vol C Tables 4.2.6.8 and 6.1.1.4'

loop_
_geom_angle_atom_site_label_1
_geom_angle_atom_site_label_2
_geom_angle_atom_site_label_3
_geom_angle
C18 O1 C22 112.93(12)
C6 C9 C10 117.92(14)
C6 C9 C7 122.89(14)
C10 C9 C7 119.18(14)
C8 O2 C21 112.47(11)
C16 O004 C007 118.05(14)
C16 O004 C17 122.92(14)
C007 O004 C17 119.03(14)
C8 C7 C9 119.07(13)
C8 C7 C22 119.38(13)
C9 C7 C22 121.36(13)
C22 N1 C21 108.05(12)
C22 N1 H50 114.9(13)
C21 N1 H50 111.9(13)
C13 C007 O004 119.01(15)
C13 C007 C12 122.00(15)
O004 C007 C12 118.96(14)
N1 C21 O2 107.49(12)
N1 C21 C17 112.54(13)
O2 C21 C17 111.52(12)
N1 C21 H008 108.4
O2 C21 H008 108.4
C17 C21 H008 108.4
C12 C11 C18 119.77(15)
C12 C11 H009 120.1
C18 C11 H009 120.1
C18 C17 O004 119.55(13)
C18 C17 C21 119.22(13)
O004 C17 C21 120.99(13)
C15 C16 O004 121.15(16)
C15 C16 H011 119.4
O004 C16 H011 119.4
C13 C14 C15 119.83(17)
C13 C14 H012 120.1
C15 C14 H012 120.1
C3 C10 C2 121.77(15)
C3 C10 C9 119.38(15)
C2 C10 C9 118.85(14)
C7 C8 O2 122.48(13)
C7 C8 C1 121.90(14)
O2 C8 C1 115.61(13)
C4 C3 C10 120.92(16)
C4 C3 H015 119.5
C10 C3 H015 119.5
C1 C2 C10 121.56(14)
C1 C2 H016 119.2
C10 C2 H016 119.2
N1 C22 O1 112.82(12)
N1 C22 C7 107.99(13)
O1 C22 C7 110.53(12)
N1 C22 H017 108.5
O1 C22 H017 108.5
C7 C22 H017 108.5
C5 C6 C9 120.92(16)
C5 C6 H018 119.5
C9 C6 H018 119.5
C6 C5 C4 120.82(16)
C6 C5 H019 119.6
C4 C5 H019 119.6
C3 C4 C5 120.02(16)
C3 C4 H020 120.0
C5 C4 H020 120.0
C2 C1 C8 119.37(15)
C2 C1 H021 120.3
C8 C1 H021 120.3
O1 C18 C17 122.68(13)
O1 C18 C11 116.06(14)
C17 C18 C11 121.24(14)
C16 C15 C14 120.72(17)
C16 C15 H023 119.6
C14 C15 H023 119.6
C11 C12 C007 121.43(14)
C11 C12 H024 119.3
C007 C12 H024 119.3
C14 C13 C007 121.21(16)
C14 C13 H025 119.4
C007 C13 H025 119.4

loop_
_geom_bond_atom_site_label_1
_geom_bond_atom_site_label_2
_geom_bond_distance
O1 C18 1.3703(18)
O1 C22 1.4648(18)
C9 C6 1.417(2)
C9 C10 1.421(2)
C9 C7 1.427(2)
O2 C8 1.3783(17)
O2 C21 1.4478(19)
O004 C16 1.413(2)
O004 C007 1.420(2)
O004 C17 1.428(2)
C7 C8 1.376(2)
C7 C22 1.507(2)
N1 C22 1.427(2)
N1 C21 1.442(2)
N1 H50 0.863(19)
C007 C13 1.413(2)
C007 C12 1.420(2)
C21 C17 1.506(2)
C21 H008 0.9800
C11 C12 1.353(2)
C11 C18 1.415(2)
C11 H009 0.9300
C17 C18 1.377(2)
C16 C15 1.365(2)
C16 H011 0.9300
C14 C13 1.363(3)
C14 C15 1.395(3)
C14 H012 0.9300
C10 C3 1.411(2)
C10 C2 1.420(2)
C8 C1 1.410(2)
C3 C4 1.363(3)
C3 H015 0.9300
C2 C1 1.355(2)
C2 H016 0.9300
C22 H017 0.9800
C6 C5 1.366(2)
C6 H018 0.9300
C5 C4 1.395(3)
C5 H019 0.9300
C4 H020 0.9300
C1 H021 0.9300
C15 H023 0.9300
C12 H024 0.9300
C13 H025 0.9300
